data_1567940
loop_
_publ_author_name
'Yusa, H.'
'Tsuchiya, T.'
'Sata, N.'
'Ohishi, Y.'

_publ_section_title
;
 Rh2O3(II)-type structures in Ga2O3 and In2O3 under high pressure:
 Experiment and theory :In2O3 at 8.1 GPa
;
_journal_name_full 'Physical Review B'
_journal_page_first 064107
_journal_page_last 064107
_journal_paper_doi 10.1103/PhysRevB.77.064107
_journal_volume 77
_journal_year 2008
_chemical_formula_sum 'In2 O3'
_chemical_name_common 'In2O3 at 8.1 GPa with Rh2O3 II structure'
_chemical_name_mineral 'In2O3 at 8.1 GPa'
_space_group_IT_number 60
_space_group_name_Hall '-P 2ac 2b'
_space_group_name_H-M_alt 'P b n a'
_cell_angle_alpha 90.000000
_cell_angle_beta 90.000000
_cell_angle_gamma 90.000000
_cell_formula_units_Z 4
_cell_length_a 5.432
_cell_length_b 5.539
_cell_length_c 7.875
_cell_volume 236.942
_diffrn_ambient_pressure 8100000
_diffrn_ambient_temperature 298
_cod_data_source_file In2O3-Rh2O3-II-8.1GPa.cif
_cod_data_source_block In2O3-hp-phase
_cod_original_cell_volume 159.484530
_cod_database_code 1567940

loop_
_space_group_symop_id
_space_group_symop_operation_xyz
1 x,y,z
2 -x,-y,-z
3 -x+1/2,y+1/2,-z+1/2
4 x+1/2,-y+1/2,z+1/2
5 x,-y+1/2,-z
6 -x,y+1/2,z
7 -x+1/2,-y,z+1/2
8 x+1/2,y,-z+1/2

loop_
_atom_site_label
_atom_site_occupancy
_atom_site_fract_x
_atom_site_fract_y
_atom_site_fract_z
_atom_site_adp_type
_atom_site_U_iso_or_equiv
_atom_site_type_symbol
In 1.0 0.75025 0.02544 0.11587 Uiso 0.0048 In
O1 1.0 0.60393 0.05094 0.83083 Uiso 0.0028 O
O2 1.0 0.03027 0.25 0.0 Uiso 0.0028 O
